data_4037837
loop_
_publ_author_name
'Shanahan, Rachel M.'
'Hickey, Aobha'
'Bateman, Lorraine M.'
'Light, Mark E.'
'McGlacken, Gerard P.'

_publ_section_title
;
 One-Pot Cross-Coupling/C--H Functionalization Reactions: Quinoline as a
 Substrate and Ligand through N--Pd Interaction
;
_journal_name_full 'The Journal of Organic Chemistry'
_journal_paper_doi 10.1021/acs.joc.9b03321
_journal_year 2020
_chemical_formula_moiety 'C34 H26 Br2 N2 O6 Pd, 1.33(H2 O)'
_chemical_formula_sum 'C34 H28.67 Br2 N2 O7.33 Pd'
_chemical_formula_weight 848.80
_space_group_crystal_system monoclinic
_space_group_IT_number 15
_space_group_name_Hall '-C 2yc'
_space_group_name_H-M_alt 'C 1 2/c 1'
_atom_sites_solution_hydrogens mixed
_atom_sites_solution_primary dual
_audit_creation_date 2019-12-07
_audit_creation_method
;
Olex2 1.2
(compiled 2018.05.29 svn.r3508 for OlexSys, GUI svn.r5506)
;
_cell_angle_alpha 90
_cell_angle_beta 93.433(2)
_cell_angle_gamma 90
_cell_formula_units_Z 4
_cell_length_a 19.9231(3)
_cell_length_b 10.1765(2)
_cell_length_c 15.8477(4)
_cell_measurement_reflns_used 8815
_cell_measurement_temperature 100(2)
_cell_measurement_theta_max 30.3870
_cell_measurement_theta_min 3.4500
_cell_volume 3207.31(11)
_computing_cell_refinement 'CrysAlisPro 1.171.40.37a (Rigaku OD, 2019)'
_computing_data_collection 'CrysAlisPro 1.171.40.37a (Rigaku OD, 2019)'
_computing_data_reduction 'CrysAlisPro 1.171.40.37a (Rigaku OD, 2019)'
_computing_molecular_graphics 'Olex2 (Dolomanov et al., 2009)'
_computing_publication_material 'Olex2 (Dolomanov et al., 2009)'
_computing_structure_refinement 'ShelXL (Sheldrick, 2015)'
_computing_structure_solution 'ShelXT (Sheldrick, 2015)'
_diffrn_ambient_environment N~2~
_diffrn_ambient_temperature 100(2)
_diffrn_detector 'CCD area detector'
_diffrn_detector_area_resol_mean 28.5714
_diffrn_detector_type 'Rigaku HG Saturn724+ (2x2 bin mode)'
_diffrn_measured_fraction_theta_full 0.998
_diffrn_measured_fraction_theta_max 0.999
_diffrn_measurement_details
;
List of Runs (angles in degrees, time in seconds):

  # Type    Start    End  Width  t~exp~   \w     \q     \k     \f   Frames
--------------------------------------------------------------------------
  1  \w    -51.00  70.00   1.00   15.27    --  -19.00  38.00 -60.00  121
  2  \w   -108.00  16.00   1.00   15.27    --  -19.00 -57.00  30.00  124
  3  \w    -54.00  70.00   1.00   15.27    --  -19.00  60.00-180.00  124
  4  \w    -51.00   2.00   1.00   15.27    --  -19.00  38.00 120.00   53
  5  \w   -108.00  13.00   1.00   15.27    --  -19.00 -38.00-180.00  121
;
_diffrn_measurement_device 'four-circle \k diffractometer'
_diffrn_measurement_device_type 'Rigaku AFC12 FRE-HF'
_diffrn_measurement_method 'profile data from \w-scans'
_diffrn_measurement_specimen_support 'MiTeGen MicroMesh'
_diffrn_orient_matrix_type 'CrysAlisPro convention (1999,Acta A55,543-557)'
_diffrn_orient_matrix_UB_11 -0.0142154000
_diffrn_orient_matrix_UB_12 -0.0222457000
_diffrn_orient_matrix_UB_13 -0.0395646000
_diffrn_orient_matrix_UB_21 -0.0321590000
_diffrn_orient_matrix_UB_22 -0.0023413000
_diffrn_orient_matrix_UB_23 0.0168295000
_diffrn_orient_matrix_UB_31 -0.0059129000
_diffrn_orient_matrix_UB_32 0.0660259000
_diffrn_orient_matrix_UB_33 -0.0127490000
_diffrn_radiation_collimation 0.3
_diffrn_radiation_monochromator 'Confocal mirrors, HF Varimax'
_diffrn_radiation_probe x-ray
_diffrn_radiation_type MoK\a
_diffrn_radiation_wavelength 0.71073
_diffrn_reflns_av_R_equivalents 0.0463
_diffrn_reflns_av_unetI/netI 0.0358
_diffrn_reflns_Laue_measured_fraction_full 0.998
_diffrn_reflns_Laue_measured_fraction_max 0.999
_diffrn_reflns_limit_h_max 26
_diffrn_reflns_limit_h_min -26
_diffrn_reflns_limit_k_max 13
_diffrn_reflns_limit_k_min -13
_diffrn_reflns_limit_l_max 21
_diffrn_reflns_limit_l_min -21
_diffrn_reflns_number 20357
_diffrn_reflns_point_group_measured_fraction_full 0.998
_diffrn_reflns_point_group_measured_fraction_max 0.999
_diffrn_reflns_theta_full 25.242
_diffrn_reflns_theta_max 28.498
_diffrn_reflns_theta_min 3.194
_diffrn_source 'Rotating-anode X-ray tube'
_diffrn_source_current 55.0
_diffrn_source_power 2.475
_diffrn_source_target Mo
_diffrn_source_type 'Rigaku FR-E+ SuperBright'
_diffrn_source_voltage 45.0
_exptl_absorpt_coefficient_mu 3.124
_exptl_absorpt_correction_T_max 1.00000
_exptl_absorpt_correction_T_min 0.70439
_exptl_absorpt_correction_type multi-scan
_exptl_absorpt_process_details
;
CrysAlisPro 1.171.40.37a (Rigaku Oxford Diffraction, 2019)
Empirical absorption correction using spherical harmonics,
 implemented in SCALE3 ABSPACK scaling algorithm.
;
_exptl_crystal_colour 'clear yellow'
_exptl_crystal_colour_lustre clear
_exptl_crystal_colour_primary yellow
_exptl_crystal_density_diffrn 1.758
_exptl_crystal_description block
_exptl_crystal_F_000 1685
_exptl_crystal_recrystallization_method 'The material was recrystallised from --- by slow evaporation'
_exptl_crystal_size_max 0.111
_exptl_crystal_size_mid 0.084
_exptl_crystal_size_min 0.056
_refine_diff_density_max 0.791
_refine_diff_density_min -0.556
_refine_diff_density_rms 0.102
_refine_ls_extinction_method none
_refine_ls_goodness_of_fit_ref 1.127
_refine_ls_hydrogen_treatment mixed
_refine_ls_matrix_type full
_refine_ls_number_parameters 223
_refine_ls_number_reflns 4057
_refine_ls_number_restraints 1
_refine_ls_restrained_S_all 1.127
_refine_ls_R_factor_all 0.0512
_refine_ls_R_factor_gt 0.0413
_refine_ls_shift/su_max 0.001
_refine_ls_shift/su_mean 0.000
_refine_ls_structure_factor_coef Fsqd
_refine_ls_weighting_details 'w=1/[\s^2^(Fo^2^)+(0.0405P)^2^+6.7651P] where P=(Fo^2^+2Fc^2^)/3'
_refine_ls_weighting_scheme calc
_refine_ls_wR_factor_gt 0.0924
_refine_ls_wR_factor_ref 0.0963
_reflns_Friedel_coverage 0.000
_reflns_number_gt 3566
_reflns_number_total 4057
_reflns_threshold_expression 'I > 2\s(I)'
_cod_data_source_file jo9b03321_si_002.cif
_cod_data_source_block 2019acc0020_k1_100k
_cod_database_code 4037837
_shelx_shelxl_version_number 2016/6
_chemical_oxdiff_formula 'C12 H12 N2 O2 Pd1 Br1'
_chemical_oxdiff_usercomment AH_05_410_Br
_shelx_space_group_comment
;
The symmetry employed for this shelxl refinement is uniquely defined
by the following loop, which should always be used as a source of
symmetry information in preference to the above space-group names.
They are only intended as comments.
;
_diffrn_measurement_device_type2 'Rigaku AFC12 (Right)'
_reflns_odcompleteness_completeness 94.65
_reflns_odcompleteness_iscentric 1
_reflns_odcompleteness_theta 30.44
_olex2_refinement_description
;
1. Fixed Uiso
 At 1.2 times of:
  All C(H) groups
 At 1.5 times of:
  All C(H,H,H) groups, All O(H) groups
2. Restrained distances
 H4A_$1-H4A
 1.4 with sigma of 0.02
3. Others
 Fixed Sof: O5(0.16667) H5A(0.33333)
4.a Free rotating group:
 O5(H5A)
4.b Aromatic/amide H refined with riding coordinates:
 C2(H2), C3(H3), C4(H4), C5(H5), C8(H8), C9(H9), C11(H11), C12(H12), C13(H13),
 C14(H14)
4.c Idealised Me refined as rotating group:
 C17(H17A,H17B,H17C)
;
_olex2_diffrn_ambient_temperature_device 'Oxford Cryosystems'
_olex2_exptl_crystal_mounting_method 'The crystal was mounted on a MITIGEN holder with silicon oil'
_olex2_submission_original_sample_id AH_05_408_Br
_olex2_submission_special_instructions 'No special instructions were received'
_oxdiff_exptl_absorpt_empirical_details
;
Empirical correction (ABSPACK) includes:
- Absorption correction using spherical harmonics
- Frame scaling
;
_oxdiff_exptl_absorpt_empirical_full_max 2.924
_oxdiff_exptl_absorpt_empirical_full_min 0.550

loop_
_space_group_symop_operation_xyz
'x, y, z'
'-x, y, -z+1/2'
'x+1/2, y+1/2, z'
'-x+1/2, y+1/2, -z+1/2'
'-x, -y, -z'
'x, -y, z-1/2'
'-x+1/2, -y+1/2, -z'
'x+1/2, -y+1/2, z-1/2'

loop_
_atom_site_label
_atom_site_type_symbol
_atom_site_fract_x
_atom_site_fract_y
_atom_site_fract_z
_atom_site_U_iso_or_equiv
_atom_site_adp_type
_atom_site_occupancy
_atom_site_site_symmetry_order
_atom_site_calc_flag
_atom_site_refinement_flags_posn
_atom_site_refinement_flags_adp
_atom_site_refinement_flags_occupancy
Pd1 Pd 0.500000 0.500000 0.500000 0.02307(10) Uani 1 2 d S T P
Br1 Br 0.20634(2) 0.18189(4) 0.41282(2) 0.03991(12) Uani 1 1 d . . .
O1 O 0.33073(11) 0.0310(2) 0.36066(15) 0.0294(5) Uani 1 1 d . . .
O2 O 0.58904(10) 0.4106(2) 0.48694(15) 0.0290(5) Uani 1 1 d . . .
O3 O 0.57832(12) 0.4127(3) 0.34640(16) 0.0421(6) Uani 1 1 d . . .
N1 N 0.44916(11) 0.3398(2) 0.45507(17) 0.0244(5) Uani 1 1 d . . .
C1 C 0.44511(13) 0.2254(3) 0.4998(2) 0.0236(6) Uani 1 1 d . . .
C2 C 0.48025(15) 0.2131(3) 0.5798(2) 0.0290(7) Uani 1 1 d . . .
H2 H 0.505441 0.284914 0.603317 0.035 Uiso 1 1 calc R . .
C3 C 0.47763(16) 0.0966(4) 0.6231(2) 0.0359(8) Uani 1 1 d . . .
H3 H 0.501907 0.088025 0.676251 0.043 Uiso 1 1 calc R . .
C4 C 0.43969(17) -0.0105(4) 0.5903(2) 0.0360(8) Uani 1 1 d . . .
H4 H 0.439027 -0.090616 0.621049 0.043 Uiso 1 1 calc R . .
C5 C 0.40391(16) 0.0003(3) 0.5146(2) 0.0295(7) Uani 1 1 d . . .
H5 H 0.377648 -0.071693 0.493309 0.035 Uiso 1 1 calc R . .
C6 C 0.40571(14) 0.1182(3) 0.4674(2) 0.0233(6) Uani 1 1 d . . .
C7 C 0.36968(14) 0.1353(3) 0.3876(2) 0.0256(6) Uani 1 1 d . . .
C8 C 0.37643(16) 0.2483(3) 0.3437(2) 0.0326(8) Uani 1 1 d . . .
H8 H 0.353764 0.259429 0.289723 0.039 Uiso 1 1 calc R . .
C9 C 0.41728(15) 0.3484(3) 0.3791(2) 0.0317(7) Uani 1 1 d . . .
H9 H 0.422497 0.426381 0.347202 0.038 Uiso 1 1 calc R . .
C10 C 0.28406(15) 0.0543(3) 0.2927(2) 0.0272(7) Uani 1 1 d . . .
C11 C 0.29649(19) 0.0032(3) 0.2142(2) 0.0362(8) Uani 1 1 d . . .
H11 H 0.336519 -0.044902 0.206347 0.043 Uiso 1 1 calc R . .
C12 C 0.2498(2) 0.0232(4) 0.1472(2) 0.0452(10) Uani 1 1 d . . .
H12 H 0.257800 -0.011682 0.093094 0.054 Uiso 1 1 calc R . .
C13 C 0.1923(2) 0.0926(4) 0.1582(2) 0.0448(10) Uani 1 1 d . . .
H13 H 0.161448 0.108062 0.111187 0.054 Uiso 1 1 calc R . .
C14 C 0.17844(16) 0.1405(4) 0.2369(2) 0.0386(8) Uani 1 1 d . . .
H14 H 0.137727 0.186326 0.244685 0.046 Uiso 1 1 calc R . .
C15 C 0.22481(15) 0.1207(3) 0.3042(2) 0.0274(7) Uani 1 1 d . . .
C16 C 0.60712(13) 0.3902(3) 0.41578(19) 0.0204(6) Uani 1 1 d . . .
C17 C 0.67774(16) 0.3224(3) 0.4144(2) 0.0341(8) Uani 1 1 d . . .
H17A H 0.706410 0.352505 0.463034 0.051 Uiso 1 1 calc GR . .
H17B H 0.698666 0.345614 0.362035 0.051 Uiso 1 1 calc GR . .
H17C H 0.672276 0.226885 0.417389 0.051 Uiso 1 1 calc GR . .
O4 O 0.500000 0.5958(4) 0.250000 0.0442(9) Uani 1 2 d S T P
H4A H 0.5242(16) 0.550(4) 0.2831(19) 0.048(12) Uiso 1 1 d D . .
O5 O 0.500000 0.2103(11) 0.250000 0.041(3) Uani 0.3333 2 d S T P
H5A H 0.524482 0.264339 0.278891 0.061 Uiso 0.3333 1 d G . .

loop_
_atom_site_aniso_label
_atom_site_aniso_U_11
_atom_site_aniso_U_22
_atom_site_aniso_U_33
_atom_site_aniso_U_23
_atom_site_aniso_U_13
_atom_site_aniso_U_12
Pd1 0.01357(14) 0.02184(17) 0.03293(19) -0.00469(14) -0.00572(11) -0.00006(11)
Br1 0.0433(2) 0.0416(2) 0.0361(2) -0.00701(16) 0.01358(15) -0.00169(15)
O1 0.0288(11) 0.0232(11) 0.0353(13) 0.0004(10) -0.0045(9) -0.0069(8)
O2 0.0157(9) 0.0304(12) 0.0397(13) -0.0027(10) -0.0070(9) 0.0017(8)
O3 0.0405(13) 0.0510(16) 0.0338(14) -0.0014(12) -0.0068(11) 0.0070(12)
N1 0.0170(10) 0.0216(13) 0.0338(15) -0.0040(11) -0.0040(10) -0.0015(9)
C1 0.0152(12) 0.0279(15) 0.0278(16) -0.0035(13) 0.0020(11) 0.0028(11)
C2 0.0242(14) 0.0361(18) 0.0268(16) -0.0043(14) 0.0023(12) 0.0024(12)
C3 0.0324(16) 0.052(2) 0.0227(16) 0.0038(16) 0.0015(13) 0.0059(15)
C4 0.0368(17) 0.039(2) 0.0328(18) 0.0126(16) 0.0098(14) 0.0007(15)
C5 0.0278(14) 0.0280(16) 0.0335(18) 0.0010(14) 0.0084(13) -0.0010(12)
C6 0.0196(12) 0.0227(15) 0.0279(16) -0.0004(13) 0.0038(11) 0.0020(11)
C7 0.0201(12) 0.0237(15) 0.0325(17) -0.0038(14) -0.0021(11) -0.0033(11)
C8 0.0298(15) 0.0290(17) 0.0369(19) 0.0055(15) -0.0157(14) -0.0087(13)
C9 0.0281(15) 0.0231(16) 0.042(2) 0.0048(15) -0.0124(14) -0.0065(12)
C10 0.0266(14) 0.0247(15) 0.0300(17) 0.0002(14) -0.0015(12) -0.0105(12)
C11 0.0442(19) 0.0308(18) 0.0348(19) -0.0060(15) 0.0126(15) -0.0106(15)
C12 0.068(3) 0.041(2) 0.0264(19) -0.0074(16) 0.0051(17) -0.0246(19)
C13 0.050(2) 0.049(2) 0.033(2) 0.0064(18) -0.0134(17) -0.0252(19)
C14 0.0246(15) 0.045(2) 0.045(2) 0.0054(18) -0.0062(14) -0.0126(14)
C15 0.0261(14) 0.0302(17) 0.0263(16) -0.0019(14) 0.0033(12) -0.0096(12)
C16 0.0213(12) 0.0127(13) 0.0258(15) -0.0007(12) -0.0096(11) -0.0050(10)
C17 0.0259(14) 0.0330(18) 0.043(2) -0.0018(16) 0.0028(13) 0.0063(13)
O4 0.048(2) 0.040(2) 0.043(2) 0.000 -0.0150(18) 0.000
O5 0.054(7) 0.040(6) 0.028(6) 0.000 -0.002(5) 0.000

loop_
_atom_type_symbol
_atom_type_description
_atom_type_scat_dispersion_real
_atom_type_scat_dispersion_imag
_atom_type_scat_source
C C 0.0033 0.0016 'International Tables Vol C Tables 4.2.6.8 and 6.1.1.4'
H H 0.0000 0.0000 'International Tables Vol C Tables 4.2.6.8 and 6.1.1.4'
Br Br -0.2901 2.4595 'International Tables Vol C Tables 4.2.6.8 and 6.1.1.4'
N N 0.0061 0.0033 'International Tables Vol C Tables 4.2.6.8 and 6.1.1.4'
O O 0.0106 0.0060 'International Tables Vol C Tables 4.2.6.8 and 6.1.1.4'
Pd Pd -0.9988 1.0072 'International Tables Vol C Tables 4.2.6.8 and 6.1.1.4'

loop_
_exptl_crystal_face_index_h
_exptl_crystal_face_index_k
_exptl_crystal_face_index_l
_exptl_crystal_face_perp_dist
-5 -1 -1 0.0280
5 1 1 0.0280
2 -5 2 0.0420
-2 5 -2 0.0420
2 -1 -5 0.0490
-2 1 5 0.0490

loop_
_geom_angle_atom_site_label_1
_geom_angle_atom_site_label_2
_geom_angle_atom_site_label_3
_geom_angle
_geom_angle_site_symmetry_1
_geom_angle_site_symmetry_3
O2 Pd1 O2 180.00(5) . 5_666
O2 Pd1 N1 91.44(9) . .
O2 Pd1 N1 88.56(9) . 5_666
O2 Pd1 N1 88.56(9) 5_666 .
O2 Pd1 N1 91.44(9) 5_666 5_666
N1 Pd1 N1 180.0 5_666 .
C7 O1 C10 116.6(2) . .
C16 O2 Pd1 118.78(18) . .
C1 N1 Pd1 123.10(19) . .
C9 N1 Pd1 117.8(2) . .
C9 N1 C1 119.0(3) . .
N1 C1 C2 119.9(3) . .
N1 C1 C6 120.9(3) . .
C2 C1 C6 119.2(3) . .
C1 C2 H2 120.3 . .
C3 C2 C1 119.5(3) . .
C3 C2 H2 120.3 . .
C2 C3 H3 119.3 . .
C2 C3 C4 121.3(3) . .
C4 C3 H3 119.3 . .
C3 C4 H4 119.9 . .
C5 C4 C3 120.2(3) . .
C5 C4 H4 119.9 . .
C4 C5 H5 119.8 . .
C4 C5 C6 120.3(3) . .
C6 C5 H5 119.8 . .
C1 C6 C7 117.7(3) . .
C5 C6 C1 119.4(3) . .
C5 C6 C7 122.9(3) . .
O1 C7 C6 115.3(3) . .
C8 C7 O1 124.8(3) . .
C8 C7 C6 119.9(3) . .
C7 C8 H8 120.5 . .
C7 C8 C9 119.0(3) . .
C9 C8 H8 120.5 . .
N1 C9 C8 123.3(3) . .
N1 C9 H9 118.3 . .
C8 C9 H9 118.3 . .
C11 C10 O1 118.8(3) . .
C15 C10 O1 121.0(3) . .
C15 C10 C11 120.1(3) . .
C10 C11 H11 120.5 . .
C12 C11 C10 119.1(4) . .
C12 C11 H11 120.5 . .
C11 C12 H12 119.7 . .
C13 C12 C11 120.6(4) . .
C13 C12 H12 119.7 . .
C12 C13 H13 119.6 . .
C12 C13 C14 120.8(3) . .
C14 C13 H13 119.6 . .
C13 C14 H14 120.5 . .
C15 C14 C13 118.9(3) . .
C15 C14 H14 120.5 . .
C10 C15 Br1 119.7(2) . .
C10 C15 C14 120.4(3) . .
C14 C15 Br1 119.8(3) . .
O2 C16 O3 130.2(3) . .
O2 C16 C17 113.7(3) . .
O3 C16 C17 116.1(3) . .
C16 C17 H17A 109.5 . .
C16 C17 H17B 109.5 . .
C16 C17 H17C 109.5 . .
H17A C17 H17B 109.5 . .
H17A C17 H17C 109.5 . .
H17B C17 H17C 109.5 . .
H4A O4 H4A 112(5) . 2_655
H5A O5 H5A 99.4 . 2_655

loop_
_geom_bond_atom_site_label_1
_geom_bond_atom_site_label_2
_geom_bond_distance
_geom_bond_site_symmetry_2
Pd1 O2 2.015(2) .
Pd1 O2 2.015(2) 5_666
Pd1 N1 2.026(2) 5_666
Pd1 N1 2.026(2) .
Br1 C15 1.888(3) .
O1 C7 1.368(3) .
O1 C10 1.400(4) .
O2 C16 1.222(4) .
O3 C16 1.231(4) .
N1 C1 1.368(4) .
N1 C9 1.330(4) .
C1 C2 1.416(4) .
C1 C6 1.422(4) .
C2 H2 0.9500 .
C2 C3 1.372(5) .
C3 H3 0.9500 .
C3 C4 1.408(5) .
C4 H4 0.9500 .
C4 C5 1.363(5) .
C5 H5 0.9500 .
C5 C6 1.415(4) .
C6 C7 1.428(4) .
C7 C8 1.354(5) .
C8 H8 0.9500 .
C8 C9 1.400(4) .
C9 H9 0.9500 .
C10 C11 1.386(5) .
C10 C15 1.381(4) .
C11 H11 0.9500 .
C11 C12 1.384(6) .
C12 H12 0.9500 .
C12 C13 1.366(6) .
C13 H13 0.9500 .
C13 C14 1.383(6) .
C14 H14 0.9500 .
C14 C15 1.383(4) .
C16 C17 1.568(4) .
C17 H17A 0.9800 .
C17 H17B 0.9800 .
C17 H17C 0.9800 .
O4 H4A 0.83(3) .
O4 H4A 0.83(3) 2_655
O5 H5A 0.8503 .
O5 H5A 0.85(14) 2_655

loop_
_exptl_oxdiff_crystal_face_indexfrac_h
_exptl_oxdiff_crystal_face_indexfrac_k
_exptl_oxdiff_crystal_face_indexfrac_l
_exptl_oxdiff_crystal_face_x
_exptl_oxdiff_crystal_face_y
_exptl_oxdiff_crystal_face_z
-4.9910 -0.9993 -0.9987 0.1327 0.1460 -0.0237
4.9910 0.9993 0.9987 -0.1327 -0.1460 0.0237
2.0070 -4.9917 2.0039 0.0032 -0.0191 -0.3670
-2.0070 4.9917 -2.0039 -0.0032 0.0191 0.3670
2.0035 -0.9995 -4.9943 0.1914 -0.1461 -0.0142
-2.0035 0.9995 4.9943 -0.1914 0.1461 0.0142
